data_2100085
loop_
_publ_author_name
'Richard E. Marsh'

_publ_section_title
;
 Space group <i>P</i>1: an update
;
_journal_issue 3
_journal_name_full 'Acta Crystallographica Section B'
_journal_page_first 359
_journal_page_last 359
_journal_paper_doi 10.1107/S0108768105009651
_journal_volume 61
_journal_year 2005
_chemical_formula_moiety 'C32 H52 P2 Pt'
_chemical_formula_sum 'C32 H52 P2 Pt'
_space_group_crystal_system triclinic
_space_group_IT_number 2
_space_group_name_Hall '-P 1'
_space_group_name_H-M_alt 'P -1'
_audit_creation_method CRYM
_cell_angle_alpha 66.07
_cell_angle_beta 77.70
_cell_angle_gamma 89.39
_cell_formula_units_Z 1
_cell_length_a 8.2380
_cell_length_b 9.6770
_cell_length_c 10.8060
_cell_volume 766.549
_cod_data_source_file bk0148.cif
_cod_data_source_block TIRVUL
_cod_depositor_comments
;
 Updating space group information and adding the symmetry operation list.

 Antanas Vaitkus,
 2018-06-14

  Added moiety chemical formula and Z value from Marsh (2005) paper.
  The summary chemical formula is calculated from moiety formula using
  AdHocParser
  (svn://www.crystallography.net/cod-tools/trunk/Formulae/AdHocParser.yp,
  revision 1441.)

  Andrius Merkys
  2013-11-11
;
_cod_original_sg_symbol_H-M P-1
_cod_original_formula_sum 'not given'
_cod_database_code 2100085

loop_
_space_group_symop_id
_space_group_symop_operation_xyz
1 x,y,z
2 -x,-y,-z

loop_
_atom_site_label
_atom_site_fract_x
_atom_site_fract_y
_atom_site_fract_z
_atom_site_type_symbol
Pt1 0.00000 0.00000 0.50000 Pt
P1 -0.13530 -0.13335 0.41605 P
C1 0.20800 -0.13635 0.50670 C
C3 -0.18450 -0.33555 0.53335 C
C4 -0.30990 -0.41725 0.49505 C
C5 -0.24425 -0.35330 0.68470 C
C6 0.08620 -0.24520 0.24235 C
C7 -0.03570 -0.12480 0.24135 C
C8 0.05055 0.03410 0.14830 C
C9 -0.34060 -0.06445 0.39320 C
C10 -0.32290 0.10430 0.30585 C
C11 -0.36490 0.16805 0.17570 C
C12 -0.33365 0.32375 0.09535 C
C13 -0.25945 0.41900 0.14010 C
C14 -0.22055 0.35420 0.26955 C
C15 -0.25225 0.19920 0.35505 C
C16 -0.22295 0.58635 0.05085 C
C17 -0.44330 0.07155 0.12040 C
H1 0.18165 -0.21965 0.48425 H
H2 0.30390 -0.07525 0.43645 H
H5 -0.08050 -0.38510 0.52760 H
H6 -0.27625 -0.39690 0.39900 H
H7 -0.41730 -0.38245 0.51295 H
H8 -0.31520 -0.52375 0.54915 H
H9 -0.16265 -0.30300 0.70710 H
H10 -0.25900 -0.45905 0.74640 H
H11 -0.34830 -0.30900 0.69480 H
H12 0.03010 -0.34425 0.30000 H
H13 0.17800 -0.23045 0.27900 H
H14 0.12750 -0.23670 0.14915 H
H15 -0.12495 -0.14050 0.20010 H
H16 -0.02920 0.10780 0.14275 H
H17 0.09755 0.04010 0.05700 H
H18 0.13735 0.05390 0.18690 H
H19 -0.39025 -0.11630 0.34825 H
H20 -0.41370 -0.08680 0.48335 H
H21 -0.36285 0.36540 0.00990 H
H22 -0.17150 0.41640 0.30055 H
H23 -0.29130 0.61990 -0.00945 H
H24 -0.11640 0.60645 0.00080 H
H25 -0.23780 0.63935 0.10425 H
H26 -0.54385 0.01880 0.18435 H
H27 -0.36880 0.00010 0.10810 H
H28 -0.46730 0.13440 0.03365 H
